data_2243903
loop_
_publ_author_name
'Rue, Kelly'
'Raptis, Raphael G.'

_publ_section_title
;
 Low-temperature crystal structure of 4-chloro-1<i>H</i>-pyrazole
;
_journal_coeditor_code ZL5013
_journal_issue 9
_journal_name_full 'Acta Crystallographica Section E'
_journal_page_first 1
_journal_page_last 0
_journal_paper_doi 10.1107/S2056989021008604
_journal_volume 77
_journal_year 2021
_chemical_formula_iupac 'C3 H3 Cl N2'
_chemical_formula_moiety 'C3 H3 Cl N2'
_chemical_formula_sum 'C3 H3 Cl N2'
_chemical_formula_weight 102.52
_chemical_name_systematic 4-Chloro-1<i>H</i>-pyrazole
_space_group_crystal_system orthorhombic
_space_group_IT_number 62
_space_group_name_Hall '-P 2ac 2n'
_space_group_name_H-M_alt 'P n m a'
_atom_sites_solution_hydrogens mixed
_atom_sites_solution_primary dual
_atom_sites_solution_secondary difmap
_audit_creation_method
;
Olex2 1.3
(compiled 2020.11.12 svn.r5f609507 for OlexSys, GUI svn.r6272)
;
_cell_angle_alpha 90
_cell_angle_beta 90
_cell_angle_gamma 90
_cell_formula_units_Z 12
_cell_length_a 14.9122(10)
_cell_length_b 17.6410(9)
_cell_length_c 4.9878(3)
_cell_measurement_reflns_used 6701
_cell_measurement_temperature 170
_cell_measurement_theta_max 30.1820
_cell_measurement_theta_min 2.3340
_cell_volume 1312.12(14)
_computing_cell_refinement
;
CrysAlisPro (Rigaku OD, 2019)
;
_computing_data_collection
;
APEX3 (Bruker, 2020)
;
_computing_data_reduction
;
CrysAlisPro (Rigaku OD, 2019)
;
_computing_molecular_graphics
;
<i>OLEX2</i> (Dolomanov <i>et al.</i>,  2009)
;
_computing_publication_material
;
<i>OLEX2</i> (Dolomanov <i>et al.</i>,  2009)
;
_computing_structure_refinement
;
SHELXL2018/3 (Sheldrick, 2015)
;
_computing_structure_solution
;
SHELXS  (Sheldrick, 2008)
;
_diffrn_ambient_temperature 170.0
_diffrn_measured_fraction_theta_full 1.000
_diffrn_measured_fraction_theta_max 0.999
_diffrn_measurement_device 'abstract diffractometer'
_diffrn_measurement_device_type 'Bruker D8 CMOS'
_diffrn_measurement_method '\w scans'
_diffrn_radiation_type MoK\a
_diffrn_radiation_wavelength 0.71073
_diffrn_reflns_av_R_equivalents 0.0429
_diffrn_reflns_av_unetI/netI 0.0158
_diffrn_reflns_limit_h_max 20
_diffrn_reflns_limit_h_min -20
_diffrn_reflns_limit_k_max 23
_diffrn_reflns_limit_k_min -23
_diffrn_reflns_limit_l_max 6
_diffrn_reflns_limit_l_min -6
_diffrn_reflns_number 25891
_diffrn_reflns_theta_full 25.242
_diffrn_reflns_theta_max 28.995
_diffrn_reflns_theta_min 2.309
_exptl_absorpt_coefficient_mu 0.689
_exptl_absorpt_correction_T_max 1.00000
_exptl_absorpt_correction_T_min 0.76001
_exptl_absorpt_correction_type multi-scan
_exptl_absorpt_process_details
;
(CrysAlisPro; Rigaku OD, 2019)
;
_exptl_crystal_colour 'clear colourless'
_exptl_crystal_density_diffrn 1.557
_exptl_crystal_description 'rect. Prism'
_exptl_crystal_F_000 624
_exptl_crystal_size_max 0.285
_exptl_crystal_size_mid 0.137
_exptl_crystal_size_min 0.076
_refine_diff_density_max 0.270
_refine_diff_density_min -0.264
_refine_ls_extinction_method none
_refine_ls_goodness_of_fit_ref 1.062
_refine_ls_hydrogen_treatment mixed
_refine_ls_matrix_type full
_refine_ls_number_parameters 97
_refine_ls_number_reflns 1798
_refine_ls_number_restraints 0
_refine_ls_restrained_S_all 1.062
_refine_ls_R_factor_all 0.0427
_refine_ls_R_factor_gt 0.0327
_refine_ls_shift/su_max 0.001
_refine_ls_shift/su_mean 0.000
_refine_ls_structure_factor_coef Fsqd
_refine_ls_weighting_details 'w=1/[\s^2^(Fo^2^)+(0.0418P)^2^+0.5547P] where P=(Fo^2^+2Fc^2^)/3'
_refine_ls_weighting_scheme calc
_refine_ls_wR_factor_gt 0.0835
_refine_ls_wR_factor_ref 0.0919
_reflns_number_gt 1481
_reflns_number_total 1798
_reflns_threshold_expression 'I > 2\s(I)'
_cod_data_source_file zl5013sup1.cif
_cod_data_source_block I
_cod_original_cell_volume 1312.13(14)
_cod_database_code 2243903
_shelx_space_group_comment
;
The symmetry employed for this shelxl refinement is uniquely defined
by the following loop, which should always be used as a source of
symmetry information in preference to the above space-group names.
They are only intended as comments.
;
_shelx_estimated_absorpt_t_min 0.828
_shelx_estimated_absorpt_t_max 0.949

loop_
_space_group_symop_operation_xyz
'x, y, z'
'-x+1/2, -y, z+1/2'
'x+1/2, -y+1/2, -z+1/2'
'-x, y+1/2, -z'
'-x, -y, -z'
'x-1/2, y, -z-1/2'
'-x-1/2, y-1/2, z-1/2'
'x, -y-1/2, z'

loop_
_atom_site_type_symbol
_atom_site_label
_atom_site_fract_x
_atom_site_fract_y
_atom_site_fract_z
_atom_site_U_iso_or_equiv
_atom_site_adp_type
_atom_site_calc_flag
_atom_site_occupancy
_atom_site_disorder_assembly
_atom_site_disorder_group
Cl Cl1 0.65912(3) 0.45830(2) 0.73672(9) 0.04510(15) Uani d 1 . .
C C1 0.66638(11) 0.61504(9) 0.6893(4) 0.0375(3) Uani d 1 . .
C C2 0.63595(10) 0.54554(8) 0.6008(3) 0.0330(3) Uani d 1 . .
N N1 0.63427(9) 0.66822(7) 0.5248(3) 0.0390(3) Uani d 1 . .
H H1A 0.644141 0.717242 0.538844 0.047 Uiso calc 0.5 . .
C C3 0.58468(11) 0.56001(10) 0.3776(3) 0.0389(4) Uani d 1 . .
N N2 0.58435(9) 0.63462(8) 0.3340(3) 0.0405(3) Uani d 1 . .
H H2 0.556236 0.657939 0.202649 0.049 Uiso calc 0.5 . .
Cl Cl2 0.70256(4) 0.250000 0.59928(11) 0.03892(16) Uani d 1 . .
C C5 0.62343(15) 0.250000 0.3495(4) 0.0326(4) Uani d 1 . .
N N3 0.52730(9) 0.28813(7) 0.0432(3) 0.0395(3) Uani d 1 . .
H H3A 0.494432 0.317237 -0.061095 0.047 Uiso calc 0.5 . .
C C4 0.58543(12) 0.31226(10) 0.2276(3) 0.0396(4) Uani d 1 . .
H H3 0.5571(14) 0.5266(11) 0.253(4) 0.043(5) Uiso d 1 . .
H H1 0.7031(12) 0.6279(11) 0.839(4) 0.040(5) Uiso d 1 . .
H H4 0.5962(12) 0.3661(12) 0.261(4) 0.051(6) Uiso d 1 . .

loop_
_atom_site_aniso_label
_atom_site_aniso_U_11
_atom_site_aniso_U_22
_atom_site_aniso_U_33
_atom_site_aniso_U_12
_atom_site_aniso_U_13
_atom_site_aniso_U_23
Cl1 0.0525(3) 0.0303(2) 0.0525(3) 0.00392(16) -0.00952(19) 0.00342(16)
C1 0.0379(8) 0.0335(8) 0.0412(8) -0.0017(6) -0.0027(7) -0.0020(7)
C2 0.0340(7) 0.0281(7) 0.0371(8) 0.0020(6) 0.0008(6) -0.0006(6)
N1 0.0408(7) 0.0330(6) 0.0431(7) -0.0007(6) 0.0017(6) -0.0012(6)
C3 0.0429(9) 0.0345(8) 0.0391(8) 0.0028(6) -0.0053(7) -0.0032(7)
N2 0.0450(8) 0.0383(7) 0.0384(7) 0.0053(6) -0.0022(6) 0.0028(6)
Cl2 0.0416(3) 0.0395(3) 0.0356(3) 0.000 -0.0053(2) 0.000
C5 0.0359(11) 0.0311(10) 0.0309(10) 0.000 -0.0011(9) 0.000
N3 0.0432(7) 0.0370(7) 0.0384(7) 0.0068(6) -0.0036(6) -0.0001(6)
C4 0.0483(10) 0.0306(8) 0.0401(8) 0.0052(7) -0.0035(7) -0.0040(7)

loop_
_atom_type_symbol
_atom_type_description
_atom_type_scat_dispersion_real
_atom_type_scat_dispersion_imag
_atom_type_scat_source
C C 0.0033 0.0016 'International Tables Vol C Tables 4.2.6.8 and 6.1.1.4'
H H 0.0000 0.0000 'International Tables Vol C Tables 4.2.6.8 and 6.1.1.4'
Cl Cl 0.1484 0.1585 'International Tables Vol C Tables 4.2.6.8 and 6.1.1.4'
N N 0.0061 0.0033 'International Tables Vol C Tables 4.2.6.8 and 6.1.1.4'

loop_
_geom_angle_atom_site_label_1
_geom_angle_atom_site_label_2
_geom_angle_atom_site_label_3
_geom_angle_site_symmetry_1
_geom_angle_site_symmetry_3
_geom_angle
_geom_angle_publ_flag
C2 C1 H1 . . 130.6(11) ?
N1 C1 C2 . . 108.04(14) ?
N1 C1 H1 . . 121.4(11) ?
C1 C2 Cl1 . . 127.15(13) ?
C3 C2 Cl1 . . 126.74(12) ?
C3 C2 C1 . . 106.09(14) ?
C1 N1 H1A . . 125.6 ?
C1 N1 N2 . . 108.87(13) ?
N2 N1 H1A . . 125.6 ?
C2 C3 H3 . . 131.0(12) ?
N2 C3 C2 . . 108.49(15) ?
N2 C3 H3 . . 120.2(12) ?
N1 N2 H2 . . 125.7 ?
C3 N2 N1 . . 108.50(14) ?
C3 N2 H2 . . 125.7 ?
C4 C5 Cl2 8_565 . 127.11(10) ?
C4 C5 Cl2 . . 127.11(10) ?
C4 C5 C4 . 8_565 105.8(2) ?
N3 N3 H3A 8_565 . 125.7 ?
C4 N3 N3 . 8_565 108.61(9) ?
C4 N3 H3A . . 125.7 ?
C5 C4 H4 . . 129.2(11) ?
N3 C4 C5 . . 108.50(15) ?
N3 C4 H4 . . 122.3(11) ?

loop_
_geom_bond_atom_site_label_1
_geom_bond_atom_site_label_2
_geom_bond_site_symmetry_2
_geom_bond_distance
_geom_bond_publ_flag
Cl1 C2 . 1.7169(15) ?
C1 C2 . 1.380(2) ?
C1 N1 . 1.335(2) ?
C1 H1 . 0.952(19) ?
C2 C3 . 1.374(2) ?
N1 H1A . 0.8800 ?
N1 N2 . 1.3457(19) ?
C3 N2 . 1.334(2) ?
C3 H3 . 0.951(19) ?
N2 H2 . 0.8800 ?
Cl2 C5 . 1.716(2) ?
C5 C4 . 1.377(2) ?
C5 C4 8_565 1.377(2) ?
N3 N3 8_565 1.345(3) ?
N3 H3A . 0.8800 ?
N3 C4 . 1.334(2) ?
C4 H4 . 0.98(2) ?

loop_
_geom_hbond_atom_site_label_D
_geom_hbond_atom_site_label_H
_geom_hbond_atom_site_label_A
_geom_hbond_site_symmetry_A
_geom_hbond_distance_DH
_geom_hbond_distance_HA
_geom_hbond_distance_DA
_geom_hbond_angle_DHA
_geom_hbond_publ_flag
N1 H1A N1 8_575 0.88 2.03 2.885(3) 164.7 yes
N2 H2 N3 5_665 0.88 1.99 2.8582(19) 168.7 yes
N3 H3A N2 5_665 0.88 1.99 2.8582(19) 169.4 yes

loop_
_geom_torsion_atom_site_label_1
_geom_torsion_atom_site_label_2
_geom_torsion_atom_site_label_3
_geom_torsion_atom_site_label_4
_geom_torsion_site_symmetry_1
_geom_torsion_site_symmetry_2
_geom_torsion_site_symmetry_3
_geom_torsion_site_symmetry_4
_geom_torsion
_geom_torsion_publ_flag
Cl1 C2 C3 N2 . . . . -178.73(13) ?
C1 C2 C3 N2 . . . . 0.03(19) ?
C1 N1 N2 C3 . . . . 0.07(18) ?
C2 C1 N1 N2 . . . . -0.05(18) ?
C2 C3 N2 N1 . . . . -0.06(19) ?
N1 C1 C2 Cl1 . . . . 178.76(12) ?
N1 C1 C2 C3 . . . . 0.01(18) ?
Cl2 C5 C4 N3 . . . . 179.74(15) ?
N3 N3 C4 C5 8_565 . . . -0.20(16) ?
C4 C5 C4 N3 8_565 . . . 0.3(3) ?

_cod_database_fobs_code 2243903
